data_4511066
loop_
_publ_author_name
'Xue, Ming'
'Zhu, Guangshan'
'Ding, Hong'
'Wu, Lei'
'Zhao, Xiaojun'
'Jin, Zhao'
'Qiu, Shilun'

_publ_section_title
;
 Six Three-Dimensional Metal&#x2212;Organic Frameworks with (3,4)-,
 (4,5)-, and (3,4,5)-Connected Nets Based on Mixed Ligands: Synthesis,
 Structures, and Adsorption Properties
;
_journal_issue 3
_journal_name_full 'Crystal Growth &amp; Design'
_journal_page_first 1481
_journal_paper_doi 10.1021/cg8009546
_journal_volume 9
_journal_year 2009
_chemical_formula_moiety 'C12 H7 Cd N2 O5'
_chemical_formula_sum 'C12 H7 Cd N2 O5'
_chemical_formula_weight 371.60
_chemical_melting_point ?
_chemical_name_systematic
; 
 ? 
;
_space_group_IT_number 61
_symmetry_cell_setting orthorhombic
_symmetry_space_group_name_Hall '-P 2ac 2ab'
_symmetry_space_group_name_H-M 'P b c a'
_atom_sites_solution_hydrogens geom
_atom_sites_solution_primary direct
_atom_sites_solution_secondary difmap
_audit_creation_method SHELXL-97
_cell_angle_alpha 90.00
_cell_angle_beta 90.00
_cell_angle_gamma 90.00
_cell_formula_units_Z 8
_cell_length_a 13.2087(15)
_cell_length_b 13.0913(15)
_cell_length_c 26.916(3)
_cell_measurement_temperature 293(2)
_cell_volume 4654.3(9)
_computing_cell_refinement 'Bruker SMART'
_computing_data_collection 'Bruker SMART'
_computing_data_reduction 'Bruker SMART'
_computing_molecular_graphics SHELXP-97
_computing_publication_material SHELXTL
_computing_structure_refinement 'SHELXL-97 (Sheldrick, 1997)'
_computing_structure_solution 'SHELXS-97 (Sheldrick, 1990)'
_diffrn_ambient_temperature 293(2)
_diffrn_detector_area_resol_mean 9.00cm
_diffrn_measured_fraction_theta_full 0.988
_diffrn_measured_fraction_theta_max 0.988
_diffrn_measurement_device_type 'CCD area detector'
_diffrn_measurement_method 'phi and omega scans'
_diffrn_radiation_monochromator graphite
_diffrn_radiation_source 'fine-focus sealed tube'
_diffrn_radiation_type MoK\a
_diffrn_radiation_wavelength 0.71073
_diffrn_reflns_av_R_equivalents 0.0539
_diffrn_reflns_av_sigmaI/netI 0.0363
_diffrn_reflns_limit_h_max 14
_diffrn_reflns_limit_h_min -15
_diffrn_reflns_limit_k_max 15
_diffrn_reflns_limit_k_min -15
_diffrn_reflns_limit_l_max 24
_diffrn_reflns_limit_l_min -32
_diffrn_reflns_number 23106
_diffrn_reflns_theta_full 25.00
_diffrn_reflns_theta_max 25.00
_diffrn_reflns_theta_min 3.03
_diffrn_standards_decay_% none
_diffrn_standards_interval_count none
_diffrn_standards_interval_time none
_diffrn_standards_number none
_exptl_absorpt_coefficient_mu 0.950
_exptl_crystal_colour colorless
_exptl_crystal_density_diffrn 1.061
_exptl_crystal_density_meas ?
_exptl_crystal_density_method 'not measured'
_exptl_crystal_description block
_exptl_crystal_F_000 1448
_exptl_crystal_size_max 0.32
_exptl_crystal_size_mid 0.28
_exptl_crystal_size_min 0.26
_refine_diff_density_max 0.968
_refine_diff_density_min -0.797
_refine_diff_density_rms 0.149
_refine_ls_extinction_method none
_refine_ls_goodness_of_fit_ref 1.005
_refine_ls_hydrogen_treatment mixed
_refine_ls_matrix_type full
_refine_ls_number_parameters 181
_refine_ls_number_reflns 4044
_refine_ls_number_restraints 24
_refine_ls_restrained_S_all 1.031
_refine_ls_R_factor_all 0.0751
_refine_ls_R_factor_gt 0.0625
_refine_ls_shift/su_max 0.000
_refine_ls_shift/su_mean 0.000
_refine_ls_structure_factor_coef Fsqd
_refine_ls_weighting_details 'calc w=1/[\s^2^(Fo^2^)+(0.1099P)^2^+12.7500P] where P=(Fo^2^+2Fc^2^)/3'
_refine_ls_weighting_scheme calc
_refine_ls_wR_factor_gt 0.1658
_refine_ls_wR_factor_ref 0.1763
_reflns_number_gt 3375
_reflns_number_total 4044
_reflns_threshold_expression >2sigma(I)
_cod_data_source_file cg8009546_si_001.cif
_cod_data_source_block JUC-67
_cod_depositor_comments
;
The following automatic conversions were performed:

'_chemical_melting_point' value 'not measured' was changed to '?' -
the value is undefined or not given.

'_symmetry_cell_setting' value
'Orthorhombic' changed to 'orthorhombic' according to
/usr/data/users/saulius/automatic-downloads/retrospective/ACS/lib/dictionaries/cif_core.dic
dictionary named 'cif_core.dic' version 2.4.2 from 2011-04-26.

Automatic conversion script
Id: cif_fix_values 2281 2013-09-26 08:29:07Z andrius 

The following automatic conversions were performed:

'_exptl_crystal_density_meas' value 'none' was changed to '?' - the
value is perceived as not measured.

Automatic conversion script
Id: cif_fix_values 3008 2015-01-20 13:52:24Z robertas 
;
_cod_original_sg_symbol_H-M Pbca
_cod_database_code 4511066

loop_
_symmetry_equiv_pos_as_xyz
'x, y, z'
'-x+1/2, -y, z+1/2'
'-x, y+1/2, -z+1/2'
'x+1/2, -y+1/2, -z'
'-x, -y, -z'
'x-1/2, y, -z-1/2'
'x, -y-1/2, z-1/2'
'-x-1/2, y-1/2, z'

loop_
_atom_site_label
_atom_site_type_symbol
_atom_site_fract_x
_atom_site_fract_y
_atom_site_fract_z
_atom_site_U_iso_or_equiv
_atom_site_adp_type
_atom_site_occupancy
_atom_site_symmetry_multiplicity
_atom_site_calc_flag
_atom_site_refinement_flags
Cd1 Cd 0.19647(3) 0.19481(3) 0.170875(16) 0.0303(2) Uani 1 1 d .
N1 N -0.1051(4) 0.5789(4) 0.27882(19) 0.0372(12) Uani 1 1 d .
N2 N 0.1189(4) 0.1160(4) 0.1035(2) 0.0487(14) Uani 1 1 d .
O1 O 0.0425(5) 0.3156(5) 0.1635(3) 0.083(2) Uani 1 1 d .
O2 O 0.1563(4) 0.3338(4) 0.2208(2) 0.0620(14) Uani 1 1 d .
O3 O 0.1691(4) 0.5436(4) 0.16479(17) 0.0504(12) Uani 1 1 d .
O4 O 0.1622(4) 0.6728(4) 0.2166(2) 0.0546(13) Uani 1 1 d .
O5 O 0.2839(8) 0.2897(8) 0.1123(4) 0.154(5) Uani 1 1 d .
C1 C 0.0770(5) 0.3600(5) 0.2000(3) 0.0493(17) Uani 1 1 d .
C2 C 0.0130(4) 0.4411(4) 0.2235(2) 0.0382(14) Uani 1 1 d .
C3 C 0.0390(4) 0.5447(4) 0.2259(2) 0.0325(13) Uani 1 1 d .
C4 C 0.1298(4) 0.5891(4) 0.2001(2) 0.0370(14) Uani 1 1 d .
C5 C -0.0216(4) 0.6087(4) 0.2540(2) 0.0375(14) Uani 1 1 d .
H5 H -0.0033 0.6772 0.2560 0.045 Uiso 1 1 calc R
C6 C -0.1300(5) 0.4806(5) 0.2759(3) 0.0469(17) Uani 1 1 d .
H6 H -0.1879 0.4582 0.2922 0.056 Uiso 1 1 calc R
C7 C -0.0726(5) 0.4099(5) 0.2492(3) 0.0526(19) Uani 1 1 d .
H7 H -0.0917 0.3415 0.2487 0.063 Uiso 1 1 calc R
C8 C 0.0294(9) 0.1453(10) 0.0887(4) 0.103(3) Uani 1 1 d U
H8 H -0.0027 0.1984 0.1053 0.124 Uiso 1 1 calc R
C9 C -0.0199(9) 0.0990(10) 0.0482(4) 0.103(3) Uani 1 1 d U
H9 H -0.0846 0.1208 0.0396 0.124 Uiso 1 1 calc R
C10 C 0.0240(6) 0.0238(5) 0.0217(3) 0.058(2) Uani 1 1 d .
C11 C 0.1126(8) -0.0094(8) 0.0410(4) 0.096(3) Uani 1 1 d U
H11 H 0.1454 -0.0646 0.0264 0.116 Uiso 1 1 calc R
C12 C 0.1546(8) 0.0365(8) 0.0815(4) 0.092(3) Uani 1 1 d U
H12 H 0.2137 0.0082 0.0942 0.110 Uiso 1 1 calc R

loop_
_atom_site_aniso_label
_atom_site_aniso_U_11
_atom_site_aniso_U_22
_atom_site_aniso_U_33
_atom_site_aniso_U_23
_atom_site_aniso_U_13
_atom_site_aniso_U_12
Cd1 0.0264(3) 0.0265(3) 0.0378(3) -0.00277(17) -0.00261(17) 0.00049(15)
N1 0.030(3) 0.030(3) 0.051(3) -0.002(2) 0.010(2) -0.002(2)
N2 0.053(3) 0.048(3) 0.045(3) -0.013(3) -0.015(3) 0.009(3)
O1 0.069(4) 0.073(4) 0.106(5) -0.045(4) 0.001(3) 0.004(3)
O2 0.052(3) 0.041(3) 0.093(4) 0.002(3) 0.014(3) 0.017(2)
O3 0.044(3) 0.052(3) 0.055(3) 0.000(2) 0.017(2) 0.004(2)
O4 0.036(2) 0.040(3) 0.087(4) -0.009(3) 0.018(2) -0.012(2)
O5 0.159(9) 0.179(10) 0.123(8) 0.077(7) -0.002(6) -0.101(7)
C1 0.050(4) 0.027(3) 0.070(5) -0.009(3) 0.013(4) -0.003(3)
C2 0.030(3) 0.026(3) 0.059(4) -0.006(3) 0.001(3) 0.001(2)
C3 0.022(3) 0.026(3) 0.050(4) -0.002(3) 0.002(2) 0.000(2)
C4 0.030(3) 0.029(3) 0.052(4) 0.008(3) 0.004(3) 0.005(2)
C5 0.029(3) 0.020(3) 0.063(4) -0.001(3) 0.000(3) 0.000(2)
C6 0.037(3) 0.026(3) 0.078(5) 0.001(3) 0.019(3) -0.003(3)
C7 0.042(4) 0.025(3) 0.091(6) 0.002(3) 0.017(4) -0.006(3)
C8 0.100(5) 0.107(5) 0.103(5) -0.028(4) -0.021(4) 0.014(4)
C9 0.094(5) 0.110(5) 0.105(5) -0.026(4) -0.026(4) 0.015(4)
C10 0.068(5) 0.047(4) 0.058(4) -0.021(3) -0.031(4) 0.019(4)
C11 0.100(6) 0.093(6) 0.097(6) -0.049(5) -0.048(5) 0.034(5)
C12 0.095(6) 0.090(6) 0.090(6) -0.042(5) -0.049(5) 0.038(5)

loop_
_atom_type_symbol
_atom_type_description
_atom_type_scat_dispersion_real
_atom_type_scat_dispersion_imag
_atom_type_scat_source
C C 0.0033 0.0016 'International Tables Vol C Tables 4.2.6.8 and 6.1.1.4'
H H 0.0000 0.0000 'International Tables Vol C Tables 4.2.6.8 and 6.1.1.4'
N N 0.0061 0.0033 'International Tables Vol C Tables 4.2.6.8 and 6.1.1.4'
O O 0.0106 0.0060 'International Tables Vol C Tables 4.2.6.8 and 6.1.1.4'
Cd Cd -0.8075 1.2024 'International Tables Vol C Tables 4.2.6.8 and 6.1.1.4'

loop_
_geom_angle_atom_site_label_1
_geom_angle_atom_site_label_2
_geom_angle_atom_site_label_3
_geom_angle
_geom_angle_site_symmetry_1
_geom_angle_site_symmetry_3
O4 Cd1 O5 91.6(3) 8_655 .
O4 Cd1 O2 88.46(19) 8_655 .
O5 Cd1 O2 95.0(3) . .
O4 Cd1 N2 137.25(19) 8_655 .
O5 Cd1 N2 85.8(3) . .
O2 Cd1 N2 134.3(2) . .
O4 Cd1 N1 91.62(19) 8_655 3_545
O5 Cd1 N1 171.3(3) . 3_545
O2 Cd1 N1 93.14(18) . 3_545
N2 Cd1 N1 86.4(2) . 3_545
O4 Cd1 O1 140.51(18) 8_655 .
O5 Cd1 O1 90.7(3) . .
O2 Cd1 O1 52.1(2) . .
N2 Cd1 O1 82.23(19) . .
N1 Cd1 O1 92.0(2) 3_545 .
C6 N1 C5 117.0(5) . .
C6 N1 Cd1 121.9(4) . 3
C5 N1 Cd1 121.0(4) . 3
C12 N2 C8 115.4(8) . .
C12 N2 Cd1 123.8(5) . .
C8 N2 Cd1 120.5(6) . .
C1 O1 Cd1 86.4(5) . .
C1 O2 Cd1 98.6(5) . .
C4 O4 Cd1 101.5(4) . 8_665
O1 C1 O2 123.0(7) . .
O1 C1 C2 117.6(7) . .
O2 C1 C2 118.9(7) . .
C7 C2 C3 117.5(5) . .
C7 C2 C1 117.5(5) . .
C3 C2 C1 124.6(5) . .
C5 C3 C2 118.0(5) . .
C5 C3 C4 118.7(5) . .
C2 C3 C4 123.3(5) . .
O3 C4 O4 123.3(6) . .
O3 C4 C3 120.3(6) . .
O4 C4 C3 116.4(6) . .
N1 C5 C3 124.7(5) . .
N1 C6 C7 122.5(6) . .
C2 C7 C6 120.3(6) . .
N2 C8 C9 121.9(10) . .
C10 C9 C8 121.8(10) . .
C9 C10 C11 113.8(8) . .
C9 C10 C10 123.2(9) . 5
C11 C10 C10 122.8(8) . 5
C10 C11 C12 121.2(9) . .
N2 C12 C11 125.1(8) . .

loop_
_geom_bond_atom_site_label_1
_geom_bond_atom_site_label_2
_geom_bond_distance
_geom_bond_site_symmetry_2
Cd1 O4 2.254(5) 8_655
Cd1 O5 2.316(7) .
Cd1 O2 2.323(5) .
Cd1 N2 2.325(5) .
Cd1 N1 2.365(5) 3_545
Cd1 O1 2.584(7) .
N1 C6 1.331(7) .
N1 C5 1.347(7) .
N1 Cd1 2.365(5) 3
N2 C12 1.287(10) .
N2 C8 1.305(12) .
O1 C1 1.229(9) .
O2 C1 1.237(9) .
O3 C4 1.235(8) .
O4 C4 1.258(8) .
O4 Cd1 2.254(5) 8_665
C1 C2 1.496(9) .
C2 C7 1.388(8) .
C2 C3 1.401(8) .
C3 C5 1.385(8) .
C3 C4 1.503(8) .
C6 C7 1.396(9) .
C8 C9 1.406(15) .
C9 C10 1.347(13) .
C10 C11 1.352(11) .
C10 C10 1.466(13) 5
C11 C12 1.363(12) .
